data_4026045
loop_
_publ_author_name
'Kevin S. Eccles'
'Rebecca E. Deasy'
'L\'aszl\'o F\'abi\'an'
'Anita R. Maguire'
'Simon E. Lawrence'

_publ_contact_author_address
;Department of Chemistry 
Analytical and Biological Chemistry Research Facility
University College Cork
Cork
Ireland
;
_publ_contact_author_email s.lawrence@ucc.ie
_publ_contact_author_fax +353(21)4274097
_publ_contact_author_name 'Simon E. Lawrence'
_publ_contact_author_phone +353(21)4903143
_publ_section_title
;
 The Use of Co-crystals for the Determination of Absolute Stereochemistry:
 An Alternative to Salt Formation
;
_journal_name_full 'Journal of Organic Chemistry'
_journal_page_first 1159
_journal_page_last 1162
_journal_paper_doi 10.1021/jo102148p
_journal_volume 76
_journal_year 2011
_chemical_formula_sum 'C32 H36 N4 O6'
_chemical_formula_weight 572.65
_space_group_crystal_system triclinic
_space_group_IT_number 2
_space_group_name_Hall '-P 1'
_space_group_name_H-M_alt 'P -1'
_symmetry_space_group_name_Hall '-P 1'
_symmetry_space_group_name_H-M 'P -1'
_atom_sites_solution_hydrogens geom
_atom_sites_solution_primary direct
_atom_sites_solution_secondary difmap
_audit_creation_method 'APEX2 v2010.1-2'
_cell_angle_alpha 81.860(6)
_cell_angle_beta 82.501(5)
_cell_angle_gamma 74.533(4)
_cell_formula_units_Z 2
_cell_length_a 9.684(2)
_cell_length_b 12.086(3)
_cell_length_c 13.299(3)
_cell_measurement_reflns_used 8355
_cell_measurement_temperature 100.(2)
_cell_measurement_theta_max 25.0401
_cell_measurement_theta_min 2.1923
_cell_volume 1478.0(6)
_computing_cell_refinement 'APEX2 v2010.1-2 (Bruker AXS)'
_computing_data_collection 'Bruker Instrument Service v2010, 1, 0, 0'
_computing_data_reduction 'SAINT V7.68A (Bruker AXS, 2009)'
_computing_molecular_graphics 'Mercury 2.3 (Macrae et al, 2008)'
_computing_structure_refinement 'SHELXL-97 (Sheldrick, 2008)'
_computing_structure_solution 'SHELXS-97 (Sheldrick, 2008)'
_diffrn_ambient_temperature 100.(2)
_diffrn_detector_area_resol_mean 8.3333
_diffrn_measured_fraction_theta_full 0.992
_diffrn_measured_fraction_theta_max 0.992
_diffrn_radiation_wavelength 0.71073
_diffrn_reflns_av_R_equivalents 0.0390
_diffrn_reflns_av_sigmaI/netI 0.0262
_diffrn_reflns_limit_h_max 11
_diffrn_reflns_limit_h_min -11
_diffrn_reflns_limit_k_max 14
_diffrn_reflns_limit_k_min -14
_diffrn_reflns_limit_l_max 15
_diffrn_reflns_limit_l_min -15
_diffrn_reflns_number 30199
_diffrn_reflns_theta_full 25.21
_diffrn_reflns_theta_max 25.21
_diffrn_reflns_theta_min 1.55
_exptl_absorpt_coefficient_mu 0.090
_exptl_absorpt_correction_T_max 0.7452
_exptl_absorpt_correction_T_min -0.6611
_exptl_absorpt_correction_type multi-scan
_exptl_absorpt_process_details 'SADABS V2008/1 (Bruker AXS)'
_exptl_crystal_colour colourless
_exptl_crystal_density_diffrn 1.287
_exptl_crystal_description Block
_exptl_crystal_F_000 608
_exptl_crystal_size_max 0.41
_exptl_crystal_size_mid 0.34
_exptl_crystal_size_min 0.21
_refine_diff_density_max 0.471
_refine_diff_density_min -0.408
_refine_ls_extinction_method none
_refine_ls_goodness_of_fit_ref 1.032
_refine_ls_hydrogen_treatment mixed
_refine_ls_matrix_type full
_refine_ls_number_parameters 437
_refine_ls_number_reflns 5266
_refine_ls_number_restraints 29
_refine_ls_restrained_S_all 1.079
_refine_ls_R_factor_all 0.0683
_refine_ls_R_factor_gt 0.0544
_refine_ls_shift/su_max 0.000
_refine_ls_shift/su_mean 0.000
_refine_ls_structure_factor_coef Fsqd
_refine_ls_weighting_details 'calc w=1/[\s^2^(Fo^2^)+(0.0609P)^2^+1.2937P] where P=(Fo^2^+2Fc^2^)/3'
_refine_ls_weighting_scheme calc
_refine_ls_wR_factor_gt 0.1340
_refine_ls_wR_factor_ref 0.1450
_reflns_number_gt 4248
_reflns_number_total 5266
_reflns_threshold_expression >2sigma(I)
_cod_data_source_file jo102148p_si_003.cif
_cod_data_source_block Compound_2a_Racemic
_cod_database_code 4026045

loop_
_space_group_symop_operation_xyz
'x, y, z'
'-x, -y, -z'

loop_
_atom_site_type_symbol
_atom_site_label
_atom_site_fract_x
_atom_site_fract_y
_atom_site_fract_z
_atom_site_U_iso_or_equiv
_atom_site_adp_type
_atom_site_calc_flag
_atom_site_refinement_flags
_atom_site_occupancy
_atom_site_disorder_assembly
_atom_site_disorder_group
C C1 0.3185(3) 0.1818(2) 0.70017(17) 0.0358(6) Uani d . 1 . .
C C2A 0.4726(7) 0.1752(6) 0.7250(3) 0.0313(15) Uani d PDU 0.5 A 1
H H2A1 0.5425 0.128 0.6768 0.038 Uiso calc PR 0.5 A 1
H H2A2 0.4875 0.254 0.7133 0.038 Uiso calc PR 0.5 A 1
C C3A 0.5045(4) 0.1256(4) 0.8305(2) 0.0191(9) Uani d PDU 0.5 A 1
H H3A 0.5451 0.041 0.8262 0.023 Uiso calc PR 0.5 A 1
C C2B 0.4324(6) 0.2169(5) 0.7471(5) 0.0270(13) Uani d P 0.5 A 2
H H2B1 0.5223 0.1876 0.7037 0.032 Uiso calc PR 0.5 A 2
H H2B2 0.409 0.302 0.7316 0.032 Uiso calc PR 0.5 A 2
C C3B 0.4698(4) 0.1993(5) 0.8338(3) 0.0407(12) Uani d PD 0.5 A 2
H H3B 0.4355 0.279 0.8551 0.049 Uiso calc PR 0.5 A 2
C C4 0.3891(3) 0.1326(2) 0.91789(19) 0.0444(6) Uani d D 1 . .
H H4A 0.4322 0.096 0.9809 0.067 Uiso calc PR 0.5 A 1
H H4B 0.3187 0.0926 0.9048 0.067 Uiso calc PR 0.5 A 1
H H4C 0.341 0.2138 0.925 0.067 Uiso calc PR 0.5 A 1
H H4D 0.2957 0.1722 0.893 0.067 Uiso calc PR 0.5 A 1
H H4E 0.4092 0.1757 0.969 0.067 Uiso calc PR 0.5 A 1
H H4F 0.387 0.0544 0.9488 0.067 Uiso calc PR 0.5 A 1
O O5 0.22845(17) 0.26234(14) 0.66432(12) 0.0352(4) Uani d . 1 A .
O O6 0.30734(19) 0.07546(15) 0.71131(16) 0.0476(5) Uani d . 1 A .
H H6 0.2293 0.0738 0.6912 0.071 Uiso calc R 1 . .
C C7 0.6290(3) 0.1674(3) 0.85875(18) 0.0536(9) Uani d D 1 . .
C C8 0.7426(4) 0.0702(3) 0.87094(19) 0.0515(8) Uani d . 1 A .
H H8 0.7304 -0.0025 0.8601 0.062 Uiso calc R 1 . .
C C9 0.8719(3) 0.0758(2) 0.89810(18) 0.0432(6) Uani d . 1 . .
H H9 0.9476 0.0075 0.9056 0.052 Uiso calc R 1 A .
C C10 0.8934(3) 0.1792(2) 0.91460(17) 0.0363(6) Uani d . 1 A .
H H10 0.9832 0.1827 0.9336 0.044 Uiso calc R 1 . .
C C11 0.7837(3) 0.2774(2) 0.90337(18) 0.0388(6) Uani d . 1 . .
H H11 0.797 0.3495 0.915 0.047 Uiso calc R 1 A .
C C12 0.6532(3) 0.2716(3) 0.87493(19) 0.0494(7) Uani d . 1 A .
H H12 0.5785 0.3405 0.8663 0.059 Uiso calc R 1 . .
C C13 0.3407(2) 0.6383(2) 0.7108(2) 0.0364(6) Uani d D 1 . .
C C14A 0.4849(3) 0.6446(3) 0.7392(2) 0.0247(7) Uani d PD 0.75 B 3
H H14A 0.5254 0.6974 0.687 0.03 Uiso calc PR 0.75 B 3
H H14B 0.5526 0.5671 0.7405 0.03 Uiso calc PR 0.75 B 3
C C15A 0.4692(3) 0.6881(2) 0.8439(2) 0.0230(7) Uani d PD 0.75 B 3
H H15A 0.4217 0.6389 0.8966 0.028 Uiso calc PR 0.75 B 3
C C14B 0.4468(10) 0.6162(6) 0.7922(8) 0.039(3) Uani d PD 0.25 B 4
H H14C 0.3976 0.5956 0.8595 0.047 Uiso calc PR 0.25 B 4
H H14D 0.5281 0.5494 0.7767 0.047 Uiso calc PR 0.25 B 4
C C15B 0.5051(6) 0.7184(5) 0.7983(6) 0.033(3) Uani d PD 0.25 B 4
H H15B 0.5456 0.7459 0.7291 0.04 Uiso calc PR 0.25 B 4
C C16 0.3810(3) 0.81392(19) 0.8388(2) 0.0417(6) Uani d D 1 . .
H H16A 0.3717 0.8414 0.9059 0.062 Uiso calc PR 0.5 B 3
H H16B 0.2851 0.8193 0.8192 0.062 Uiso calc PR 0.5 B 3
H H16C 0.4296 0.8616 0.7881 0.062 Uiso calc PR 0.5 B 3
H H16D 0.3525 0.8401 0.7696 0.062 Uiso calc PR 0.5 B 3
H H16E 0.4391 0.8622 0.8562 0.062 Uiso calc PR 0.5 B 3
H H16F 0.2946 0.82 0.8874 0.062 Uiso calc PR 0.5 B 3
O O17 0.29115(18) 0.69948(14) 0.63704(15) 0.0407(4) Uani d . 1 B .
O O18 0.27783(19) 0.56178(15) 0.76525(13) 0.0405(4) Uani d . 1 B .
H H18 0.2034 0.5619 0.7392 0.061 Uiso calc R 1 . .
C C19 0.6219(3) 0.68082(19) 0.8700(2) 0.0388(6) Uani d D 1 . .
C C20 0.7138(3) 0.7466(2) 0.81969(19) 0.0429(7) Uani d . 1 B .
H H20 0.6844 0.7999 0.7621 0.051 Uiso calc R 1 . .
C C21 0.8485(3) 0.7355(2) 0.85265(19) 0.0411(6) Uani d . 1 . .
H H21 0.9095 0.7812 0.8175 0.049 Uiso calc R 1 B .
C C22 0.8934(3) 0.6582(2) 0.93635(19) 0.0387(6) Uani d . 1 B .
H H22 0.9847 0.6508 0.9592 0.046 Uiso calc R 1 . .
C C23 0.8039(3) 0.5925(2) 0.98577(19) 0.0385(6) Uani d . 1 . .
H H23 0.8333 0.5391 1.0433 0.046 Uiso calc R 1 B .
C C24 0.6706(3) 0.6036(2) 0.9520(2) 0.0382(6) Uani d . 1 B .
H H24 0.6111 0.5563 0.9866 0.046 Uiso calc R 1 . .
C C25 0.1895(2) 0.47066(18) 0.40232(17) 0.0269(5) Uani d . 1 . .
C C26 0.1406(2) 0.54310(18) 0.31681(17) 0.0290(5) Uani d . 1 . .
H H26 0.1878 0.6011 0.2869 0.035 Uiso calc R 1 . .
C C27 0.0227(2) 0.53039(19) 0.27540(18) 0.0309(5) Uani d . 1 . .
H H27 -0.0095 0.5805 0.2167 0.037 Uiso calc R 1 . .
N N28 -0.04765(19) 0.45062(15) 0.31455(14) 0.0283(4) Uani d . 1 . .
C C29 0.0005(2) 0.37980(18) 0.39600(17) 0.0273(5) Uani d . 1 . .
H H29 -0.0488 0.3225 0.4239 0.033 Uiso calc R 1 . .
C C30 0.1184(2) 0.38531(18) 0.44199(17) 0.0279(5) Uani d . 1 . .
H H30 0.1501 0.3322 0.4992 0.034 Uiso calc R 1 . .
C C31 0.3171(2) 0.48895(18) 0.44597(17) 0.0296(5) Uani d . 1 . .
O O31 0.37862(19) 0.56114(14) 0.39961(13) 0.0400(4) Uani d . 1 . .
N N32 0.3574(2) 0.42584(17) 0.53185(16) 0.0328(5) Uani d . 1 . .
C C33 0.8094(2) 0.04327(18) 0.58791(15) 0.0239(4) Uani d . 1 . .
C C34 0.9123(2) -0.05451(18) 0.62034(15) 0.0240(4) Uani d . 1 . .
H H34 0.8972 -0.1291 0.6207 0.029 Uiso calc R 1 . .
C C35 1.0371(2) -0.04260(18) 0.65216(16) 0.0256(5) Uani d . 1 . .
H H35 1.108 -0.1103 0.6728 0.031 Uiso calc R 1 . .
N N36 1.06223(18) 0.06040(15) 0.65507(13) 0.0254(4) Uani d . 1 . .
C C37 0.9607(2) 0.15450(18) 0.62663(16) 0.0243(4) Uani d . 1 . .
H H37 0.9766 0.228 0.6304 0.029 Uiso calc R 1 . .
C C38 0.8336(2) 0.15069(18) 0.59201(16) 0.0256(5) Uani d . 1 . .
H H38 0.7646 0.2198 0.5716 0.031 Uiso calc R 1 . .
C C39 0.6766(2) 0.02584(19) 0.55112(17) 0.0299(5) Uani d . 1 . .
O O40 0.64173(18) -0.06520(14) 0.58119(14) 0.0418(5) Uani d . 1 . .
N N41 0.6045(2) 0.11012(18) 0.48754(16) 0.0347(5) Uani d . 1 . .
H H32A 0.434(3) 0.434(2) 0.553(2) 0.041(7) Uiso d . 1 . .
H H32B 0.310(3) 0.378(2) 0.567(2) 0.044(7) Uiso d . 1 . .
H H41B 0.526(4) 0.098(3) 0.462(2) 0.063(9) Uiso d . 1 . .
H H41A 0.636(3) 0.171(2) 0.458(2) 0.041(7) Uiso d . 1 . .

loop_
_atom_site_aniso_label
_atom_site_aniso_U_11
_atom_site_aniso_U_22
_atom_site_aniso_U_33
_atom_site_aniso_U_12
_atom_site_aniso_U_13
_atom_site_aniso_U_23
C1 0.0392(14) 0.0489(15) 0.0280(12) -0.0288(12) -0.0123(10) 0.0094(10)
C2A 0.022(3) 0.053(4) 0.026(3) -0.019(3) -0.003(2) -0.007(2)
C3A 0.0203(12) 0.0162(11) 0.0217(12) -0.0048(9) -0.0031(9) -0.0037(9)
C2B 0.024(3) 0.027(3) 0.032(3) -0.012(2) -0.003(2) -0.001(2)
C3B 0.029(3) 0.070(4) 0.030(3) -0.021(3) -0.002(2) -0.011(3)
C4 0.0367(14) 0.0615(17) 0.0433(15) -0.0292(13) 0.0010(11) -0.0056(13)
O5 0.0366(9) 0.0336(9) 0.0396(9) -0.0184(8) -0.0058(7) 0.0020(7)
O6 0.0365(10) 0.0394(10) 0.0723(13) -0.0182(8) -0.0320(9) 0.0175(9)
C7 0.0429(16) 0.111(3) 0.0216(12) -0.0508(18) -0.0091(11) 0.0101(14)
C8 0.082(2) 0.0675(19) 0.0251(13) -0.0535(18) -0.0126(13) 0.0014(12)
C9 0.0559(17) 0.0441(15) 0.0288(13) -0.0094(12) -0.0119(11) -0.0006(11)
C10 0.0274(12) 0.0559(16) 0.0307(12) -0.0183(11) -0.0087(10) -0.0014(11)
C11 0.0479(15) 0.0416(14) 0.0313(13) -0.0206(12) -0.0055(11) 0.0004(10)
C12 0.0302(13) 0.077(2) 0.0288(13) 0.0005(13) -0.0045(10) 0.0095(13)
C13 0.0259(12) 0.0308(12) 0.0593(17) -0.0092(10) -0.0066(11) -0.0210(12)
C14A 0.0212(16) 0.0263(16) 0.0283(16) -0.0117(12) 0.0009(12) -0.0006(13)
C15A 0.0272(16) 0.0189(16) 0.0228(16) -0.0098(12) -0.0048(12) 0.0075(12)
C14B 0.019(5) 0.018(5) 0.085(9) -0.008(4) -0.006(6) -0.013(5)
C15B 0.053(7) 0.010(4) 0.046(7) -0.017(4) -0.038(6) 0.013(4)
C16 0.0488(15) 0.0314(13) 0.0441(15) 0.0029(11) -0.0207(12) -0.0126(11)
O17 0.0321(9) 0.0278(9) 0.0637(12) -0.0129(7) -0.0034(8) -0.0007(8)
O18 0.0392(10) 0.0493(10) 0.0342(9) -0.0098(8) -0.0164(7) 0.0006(8)
C19 0.0427(14) 0.0228(11) 0.0551(16) -0.0018(10) -0.0260(12) -0.0113(11)
C20 0.0627(18) 0.0319(13) 0.0317(13) 0.0029(12) -0.0223(12) -0.0078(10)
C21 0.0498(16) 0.0368(13) 0.0375(14) -0.0143(12) 0.0044(12) -0.0086(11)
C22 0.0295(12) 0.0485(15) 0.0408(14) -0.0088(11) -0.0096(10) -0.0107(11)
C23 0.0358(13) 0.0417(14) 0.0360(13) -0.0040(11) -0.0164(11) 0.0027(11)
C24 0.0329(13) 0.0286(12) 0.0551(16) -0.0069(10) -0.0131(11) -0.0043(11)
C25 0.0252(11) 0.0234(11) 0.0330(12) -0.0080(9) 0.0001(9) -0.0058(9)
C26 0.0273(11) 0.0237(11) 0.0364(12) -0.0099(9) 0.0008(9) -0.0015(9)
C27 0.0289(12) 0.0285(11) 0.0347(12) -0.0087(9) -0.0016(9) 0.0000(9)
N28 0.0256(10) 0.0263(9) 0.0336(10) -0.0086(8) 0.0004(8) -0.0045(8)
C29 0.0279(11) 0.0225(10) 0.0338(12) -0.0116(9) 0.0003(9) -0.0041(9)
C30 0.0298(12) 0.0237(11) 0.0323(12) -0.0109(9) -0.0029(9) -0.0022(9)
C31 0.0314(12) 0.0244(11) 0.0365(13) -0.0145(9) -0.0019(10) -0.0019(9)
O31 0.0442(10) 0.0404(10) 0.0438(10) -0.0288(8) -0.0107(8) 0.0076(8)
N32 0.0322(11) 0.0334(11) 0.0387(12) -0.0200(9) -0.0068(9) 0.0024(9)
C33 0.0218(10) 0.0270(11) 0.0247(11) -0.0100(9) -0.0045(8) 0.0004(8)
C34 0.0238(11) 0.0245(10) 0.0260(11) -0.0101(8) -0.0025(8) -0.0024(8)
C35 0.0252(11) 0.0250(11) 0.0270(11) -0.0071(9) -0.0047(8) -0.0006(8)
N36 0.0231(9) 0.0287(10) 0.0266(9) -0.0095(7) -0.0052(7) -0.0017(7)
C37 0.0256(11) 0.0233(10) 0.0273(11) -0.0114(9) -0.0029(9) -0.0031(8)
C38 0.0222(11) 0.0244(11) 0.0307(11) -0.0075(8) -0.0046(9) 0.0003(9)
C39 0.0262(11) 0.0303(12) 0.0372(13) -0.0153(9) -0.0095(9) 0.0047(10)
O40 0.0388(10) 0.0360(9) 0.0580(11) -0.0249(8) -0.0253(8) 0.0185(8)
N41 0.0300(11) 0.0332(11) 0.0469(12) -0.0197(9) -0.0185(9) 0.0115(9)

loop_
_atom_type_symbol
_atom_type_description
_atom_type_scat_dispersion_real
_atom_type_scat_dispersion_imag
_atom_type_scat_source
C C 0.0033 0.0016 'International Tables Vol C Tables 4.2.6.8 and 6.1.1.4'
H H 0.0000 0.0000 'International Tables Vol C Tables 4.2.6.8 and 6.1.1.4'
N N 0.0061 0.0033 'International Tables Vol C Tables 4.2.6.8 and 6.1.1.4'
O O 0.0106 0.0060 'International Tables Vol C Tables 4.2.6.8 and 6.1.1.4'

loop_
_geom_angle_atom_site_label_1
_geom_angle_atom_site_label_2
_geom_angle_atom_site_label_3
_geom_angle
O5 C1 O6 123.1(2)
O5 C1 C2B 113.9(3)
O6 C1 C2B 122.3(3)
O5 C1 C2A 130.3(3)
O6 C1 C2A 106.0(3)
C3A C2A C1 115.0(4)
C3A C2A H2A1 108.5
C1 C2A H2A1 108.5
C3A C2A H2A2 108.5
C1 C2A H2A2 108.5
H2A1 C2A H2A2 107.5
C2A C3A C4 122.1(4)
C2A C3A C7 109.3(3)
C4 C3A C7 109.8(3)
C2A C3A H3A 104.7
C4 C3A H3A 104.7
C7 C3A H3A 104.7
C3B C2B C1 132.5(5)
C3B C2B H2B1 104.1
C1 C2B H2B1 104.1
C3B C2B H2B2 104.1
C1 C2B H2B2 104.1
H2B1 C2B H2B2 105.5
C2B C3B C4 119.0(4)
C2B C3B C7 124.3(4)
C4 C3B C7 106.5(3)
C2B C3B H3B 100.7
C4 C3B H3B 100.7
C7 C3B H3B 100.7
C3A C4 H4A 109.5
C3B C4 H4A 121.2
C3A C4 H4B 109.5
C3B C4 H4B 123.8
H4A C4 H4B 109.5
C3A C4 H4C 109.5
C3B C4 H4C 76.3
H4A C4 H4C 109.5
H4B C4 H4C 109.5
C3A C4 H4D 109.5
C3B C4 H4D 92.3
H4A C4 H4D 141.1
H4B C4 H4D 56.3
H4C C4 H4D 56.3
C3A C4 H4E 109.5
C3B C4 H4E 90.1
H4A C4 H4E 56.3
H4B C4 H4E 141.1
H4C C4 H4E 56.3
H4D C4 H4E 109.5
C3A C4 H4F 109.5
C3B C4 H4F 142.7
H4A C4 H4F 56.3
H4B C4 H4F 56.3
H4C C4 H4F 141.1
H4D C4 H4F 109.5
H4E C4 H4F 109.5
C1 O6 H6 109.5
C8 C7 C12 116.5(2)
C8 C7 C3A 106.3(3)
C12 C7 C3A 137.2(3)
C8 C7 C3B 138.9(3)
C12 C7 C3B 104.5(3)
C9 C8 C7 122.0(3)
C9 C8 H8 119.0
C7 C8 H8 119.0
C8 C9 C10 120.7(3)
C8 C9 H9 119.7
C10 C9 H9 119.7
C11 C10 C9 119.2(2)
C11 C10 H10 120.4
C9 C10 H10 120.4
C10 C11 C12 120.0(2)
C10 C11 H11 120.0
C12 C11 H11 120.0
C11 C12 C7 121.6(3)
C11 C12 H12 119.2
C7 C12 H12 119.2
O17 C13 O18 122.8(2)
O17 C13 C14A 119.0(2)
O18 C13 C14A 118.1(2)
O17 C13 C14B 147.2(4)
O18 C13 C14B 89.0(4)
C13 C14A C15A 111.1(2)
C13 C14A H14A 109.4
C15A C14A H14A 109.4
C13 C14A H14B 109.4
C15A C14A H14B 109.4
H14A C14A H14B 108.0
C16 C15A C14A 109.8(2)
C16 C15A C19 109.3(2)
C14A C15A C19 107.1(2)
C16 C15A H15A 110.2
C14A C15A H15A 110.2
C19 C15A H15A 110.2
C15B C14B C13 113.3(5)
C15B C14B H14C 108.9
C13 C14B H14C 108.9
C15B C14B H14D 108.9
C13 C14B H14D 108.9
H14C C14B H14D 107.7
C14B C15B C19 108.1(4)
C14B C15B C16 107.8(6)
C19 C15B C16 111.0(4)
C14B C15B H15B 110.0
C19 C15B H15B 110.0
C16 C15B H15B 110.0
C15B C16 H16A 125.2
C15A C16 H16A 109.5
C15B C16 H16B 117.1
C15A C16 H16B 109.5
H16A C16 H16B 109.5
C15B C16 H16C 81.1
C15A C16 H16C 109.5
H16A C16 H16C 109.5
H16B C16 H16C 109.5
C15B C16 H16D 90.5
C15A C16 H16D 109.5
H16A C16 H16D 141.1
H16B C16 H16D 56.3
H16C C16 H16D 56.3
C15B C16 H16E 97.4
C15A C16 H16E 109.5
H16A C16 H16E 56.3
H16B C16 H16E 141.1
H16C C16 H16E 56.3
H16D C16 H16E 109.5
C15B C16 H16F 137.7
C15A C16 H16F 109.5
H16A C16 H16F 56.3
H16B C16 H16F 56.3
H16C C16 H16F 141.1
H16D C16 H16F 109.5
H16E C16 H16F 109.5
C13 O18 H18 109.5
C24 C19 C20 117.2(2)
C24 C19 C15B 144.1(4)
C20 C19 C15B 98.2(4)
C24 C19 C15A 116.7(2)
C20 C19 C15A 126.1(2)
C19 C20 C21 121.1(2)
C19 C20 H20 119.5
C21 C20 H20 119.5
C22 C21 C20 120.3(2)
C22 C21 H21 119.8
C20 C21 H21 119.8
C23 C22 C21 119.0(2)
C23 C22 H22 120.5
C21 C22 H22 120.5
C22 C23 C24 120.3(2)
C22 C23 H23 119.9
C24 C23 H23 119.9
C19 C24 C23 122.2(2)
C19 C24 H24 118.9
C23 C24 H24 118.9
C26 C25 C30 118.0(2)
C26 C25 C31 117.72(19)
C30 C25 C31 124.3(2)
C27 C26 C25 119.5(2)
C27 C26 H26 120.2
C25 C26 H26 120.2
N28 C27 C26 122.7(2)
N28 C27 H27 118.7
C26 C27 H27 118.7
C29 N28 C27 117.86(19)
N28 C29 C30 123.54(19)
N28 C29 H29 118.2
C30 C29 H29 118.2
C29 C30 C25 118.4(2)
C29 C30 H30 120.8
C25 C30 H30 120.8
O31 C31 N32 123.5(2)
O31 C31 C25 118.6(2)
N32 C31 C25 117.93(19)
C31 N32 H32A 116.4(18)
C31 N32 H32B 123.5(18)
H32A N32 H32B 120.(2)
C34 C33 C38 118.46(19)
C34 C33 C39 117.42(18)
C38 C33 C39 124.12(19)
C35 C34 C33 119.32(19)
C35 C34 H34 120.3
C33 C34 H34 120.3
N36 C35 C34 122.65(19)
N36 C35 H35 118.7
C34 C35 H35 118.7
C37 N36 C35 117.75(18)
N36 C37 C38 123.50(19)
N36 C37 H37 118.3
C38 C37 H37 118.3
C37 C38 C33 118.27(19)
C37 C38 H38 120.9
C33 C38 H38 120.9
O40 C39 N41 124.1(2)
O40 C39 C33 118.39(19)
N41 C39 C33 117.54(18)
C39 N41 H41B 117.6(19)
C39 N41 H41A 124.4(17)
H41B N41 H41A 117.(3)

loop_
_geom_bond_atom_site_label_1
_geom_bond_atom_site_label_2
_geom_bond_distance
C1 O5 1.208(3)
C1 O6 1.304(3)
C1 C2B 1.514(6)
C1 C2A 1.549(6)
C2A C3A 1.483(4)
C2A H2A1 0.99
C2A H2A2 0.99
C3A C4 1.498(4)
C3A C7 1.531(4)
C3A H3A 1.0
C2B C3B 1.226(7)
C2B H2B1 0.99
C2B H2B2 0.99
C3B C4 1.538(4)
C3B C7 1.554(4)
C3B H3B 1.0
C4 H4A 0.98
C4 H4B 0.98
C4 H4C 0.98
C4 H4D 0.98
C4 H4E 0.98
C4 H4F 0.98
O6 H6 0.84
C7 C8 1.386(5)
C7 C12 1.391(4)
C8 C9 1.369(4)
C8 H8 0.95
C9 C10 1.371(4)
C9 H9 0.95
C10 C11 1.370(4)
C10 H10 0.95
C11 C12 1.388(4)
C11 H11 0.95
C12 H12 0.95
C13 O17 1.212(3)
C13 O18 1.321(3)
C13 C14A 1.517(3)
C13 C14B 1.536(5)
C14A C15A 1.532(3)
C14A H14A 0.99
C14A H14B 0.99
C15A C16 1.529(3)
C15A C19 1.540(3)
C15A H15A 1.0
C14B C15B 1.505(5)
C14B H14C 0.99
C14B H14D 0.99
C15B C19 1.509(5)
C15B C16 1.528(5)
C15B H15B 1.0
C16 H16A 0.98
C16 H16B 0.98
C16 H16C 0.98
C16 H16D 0.98
C16 H16E 0.98
C16 H16F 0.98
O18 H18 0.84
C19 C24 1.376(3)
C19 C20 1.395(4)
C20 C21 1.396(4)
C20 H20 0.95
C21 C22 1.384(4)
C21 H21 0.95
C22 C23 1.373(4)
C22 H22 0.95
C23 C24 1.388(3)
C23 H23 0.95
C24 H24 0.95
C25 C26 1.386(3)
C25 C30 1.395(3)
C25 C31 1.511(3)
C26 C27 1.383(3)
C26 H26 0.95
C27 N28 1.334(3)
C27 H27 0.95
N28 C29 1.334(3)
C29 C30 1.384(3)
C29 H29 0.95
C30 H30 0.95
C31 O31 1.235(3)
C31 N32 1.323(3)
N32 H32A 0.86(3)
N32 H32B 0.88(3)
C33 C34 1.384(3)
C33 C38 1.389(3)
C33 C39 1.509(3)
C34 C35 1.379(3)
C34 H34 0.95
C35 N36 1.337(3)
C35 H35 0.95
N36 C37 1.335(3)
C37 C38 1.383(3)
C37 H37 0.95
C38 H38 0.95
C39 O40 1.234(3)
C39 N41 1.331(3)
N41 H41B 0.92(3)
N41 H41A 0.89(3)

loop_
_geom_hbond_atom_site_label_D
_geom_hbond_atom_site_label_H
_geom_hbond_atom_site_label_A
_geom_hbond_site_symmetry_A
_geom_hbond_distance_DH
_geom_hbond_distance_HA
_geom_hbond_distance_DA
_geom_hbond_angle_DHA
O18 H18 N28 2_566 0.84 1.8 2.638(2) 175.3
N32 H32A O31 2_666 0.86(3) 2.01(3) 2.873(3) 175.(3)
N41 H41B O40 2_656 0.92(3) 1.95(3) 2.866(3) 176.(3)
N41 H41A O17 2_666 0.89(3) 2.09(3) 2.964(3) 169.(2)

loop_
_geom_torsion_atom_site_label_1
_geom_torsion_atom_site_label_2
_geom_torsion_atom_site_label_3
_geom_torsion_atom_site_label_4
_geom_torsion
O5 C1 C2A C3A 127.7(4)
O6 C1 C2A C3A -61.7(5)
C2B C1 C2A C3A 75.0(7)
C1 C2A C3A C4 -27.2(6)
C1 C2A C3A C7 -157.2(4)
O5 C1 C2B C3B 120.3(6)
O6 C1 C2B C3B -50.0(8)
C2A C1 C2B C3B -101.3(10)
C1 C2B C3B C4 -2.3(9)
C1 C2B C3B C7 138.2(6)
C2A C3A C4 C3B -61.6(4)
C7 C3A C4 C3B 68.2(4)
C2B C3B C4 C3A 83.0(6)
C7 C3B C4 C3A -63.8(4)
C2A C3A C7 C8 -114.4(4)
C4 C3A C7 C8 109.2(3)
C2A C3A C7 C12 66.4(5)
C4 C3A C7 C12 -70.0(4)
C2A C3A C7 C3B 67.7(4)
C4 C3A C7 C3B -68.7(4)
C2B C3B C7 C8 -84.6(7)
C4 C3B C7 C8 59.9(5)
C2B C3B C7 C12 97.5(6)
C4 C3B C7 C12 -118.0(3)
C2B C3B C7 C3A -81.6(6)
C4 C3B C7 C3A 63.0(4)
C12 C7 C8 C9 0.4(4)
C3A C7 C8 C9 -179.0(2)
C3B C7 C8 C9 -177.3(3)
C7 C8 C9 C10 0.2(4)
C8 C9 C10 C11 -0.1(4)
C9 C10 C11 C12 -0.4(4)
C10 C11 C12 C7 1.0(4)
C8 C7 C12 C11 -1.0(4)
C3A C7 C12 C11 178.2(3)
C3B C7 C12 C11 177.4(2)
O17 C13 C14A C15A 116.4(3)
O18 C13 C14A C15A -66.8(3)
C14B C13 C14A C15A -43.1(6)
C13 C14A C15A C16 -66.6(3)
C13 C14A C15A C19 174.9(2)
O17 C13 C14B C15B 13.9(14)
O18 C13 C14B C15B -152.4(7)
C14A C13 C14B C15B 48.4(5)
C13 C14B C15B C19 -172.5(6)
C13 C14B C15B C16 67.5(9)
C14B C15B C16 C15A 47.4(5)
C19 C15B C16 C15A -70.8(6)
C14A C15A C16 C15B -50.9(4)
C19 C15A C16 C15B 66.3(4)
C14B C15B C19 C24 -26.2(9)
C16 C15B C19 C24 91.7(6)
C14B C15B C19 C20 144.3(6)
C16 C15B C19 C20 -97.7(5)
C14B C15B C19 C15A -48.6(6)
C16 C15B C19 C15A 69.4(6)
C16 C15A C19 C24 126.8(2)
C14A C15A C19 C24 -114.4(3)
C16 C15A C19 C20 -51.9(3)
C14A C15A C19 C20 67.0(3)
C16 C15A C19 C15B -67.7(4)
C14A C15A C19 C15B 51.2(5)
C24 C19 C20 C21 -1.1(4)
C15B C19 C20 C21 -174.8(3)
C15A C19 C20 C21 177.6(2)
C19 C20 C21 C22 0.1(4)
C20 C21 C22 C23 0.4(4)
C21 C22 C23 C24 0.0(4)
C20 C19 C24 C23 1.5(4)
C15B C19 C24 C23 171.0(5)
C15A C19 C24 C23 -177.2(2)
C22 C23 C24 C19 -1.0(4)
C30 C25 C26 C27 1.4(3)
C31 C25 C26 C27 -179.0(2)
C25 C26 C27 N28 0.2(3)
C26 C27 N28 C29 -1.1(3)
C27 N28 C29 C30 0.4(3)
N28 C29 C30 C25 1.1(3)
C26 C25 C30 C29 -2.0(3)
C31 C25 C30 C29 178.4(2)
C26 C25 C31 O31 -5.4(3)
C30 C25 C31 O31 174.2(2)
C26 C25 C31 N32 175.1(2)
C30 C25 C31 N32 -5.4(3)
C38 C33 C34 C35 -2.2(3)
C39 C33 C34 C35 178.38(19)
C33 C34 C35 N36 1.4(3)
C34 C35 N36 C37 0.6(3)
C35 N36 C37 C38 -1.8(3)
N36 C37 C38 C33 0.9(3)
C34 C33 C38 C37 1.2(3)
C39 C33 C38 C37 -179.51(19)
C34 C33 C39 O40 23.4(3)
C38 C33 C39 O40 -155.9(2)
C34 C33 C39 N41 -156.3(2)
C38 C33 C39 N41 24.4(3)
